data_2012172
loop_
_publ_author_name
'Fukin, Georgy K.'
'Zakharov, Lev N.'
'Maslennikov, Stanislav V.'
'Piskunov, Alexander V.'
'Cherkasov, Vladimir K.'

_publ_section_title
;Bis(\m-3,5-di-<i>tert</i>-butylcatecholato-<i>O</i>^1^:<i>O</i>^1^,<i>O</i>^2^)bis[tris(pyridine-<i>N</i>)cadmium(II)]
 dipyridine solvate
;
_journal_issue 9
_journal_name_full 'Acta Crystallographica Section C'
_journal_page_first 1020
_journal_page_last 1021
_journal_paper_doi 10.1107/S010827010100854X
_journal_volume 57
_journal_year 2001
_chemical_formula_moiety 'C58 H70 Cd2 N6 O4 , 2C5 H5 N'
_chemical_formula_structural '[Cd2 (C5 H5 N)6 (C14 H20 O2)2] , 2C5 H5 N'
_chemical_formula_sum 'C68 H80 Cd2 N8 O4'
_chemical_formula_weight 1298.22
_chemical_name_systematic
;bis(\m-3,5-di-tert-butylcatecholato-O^1^:O^1^,O^2^)bis[tripyridinecadmium(II)]
dipyridine
 solvate
;
_space_group_IT_number 2
_symmetry_cell_setting triclinic
_symmetry_space_group_name_Hall '-P 1'
_symmetry_space_group_name_H-M 'P -1'
_cell_angle_alpha 91.051(7)
_cell_angle_beta 108.916(6)
_cell_angle_gamma 111.094(6)
_cell_formula_units_Z 3
_cell_length_a 15.743(5)
_cell_length_b 17.549(6)
_cell_length_c 19.945(7)
_cell_measurement_reflns_used 95
_cell_measurement_temperature 110.0(10)
_cell_measurement_theta_max 27
_cell_measurement_theta_min 5
_cell_volume 4806(3)
_computing_cell_refinement SMART
_computing_data_collection 'SMART (Bruker, 2000)'
_computing_data_reduction SMART
_computing_molecular_graphics 'XP in SHELXTL'
_computing_publication_material SHELXTL
_computing_structure_refinement SHELXTL
_computing_structure_solution 'SHELXTL (Sheldrick, 1997)'
_diffrn_ambient_temperature 110.0(10)
_diffrn_measured_fraction_theta_full .973
_diffrn_measured_fraction_theta_max .973
_diffrn_measurement_device 'Bruker SMART-1000 CCD area-detector'
_diffrn_measurement_method \q/2\q
_diffrn_radiation_monochromator graphite
_diffrn_radiation_source 'X-ray tube'
_diffrn_radiation_type 'Mo K\a'
_diffrn_radiation_wavelength .71073
_diffrn_reflns_av_R_equivalents .034
_diffrn_reflns_av_sigmaI/netI .064
_diffrn_reflns_limit_h_max 22
_diffrn_reflns_limit_h_min -22
_diffrn_reflns_limit_k_max 24
_diffrn_reflns_limit_k_min -24
_diffrn_reflns_limit_l_max 28
_diffrn_reflns_limit_l_min -27
_diffrn_reflns_number 55993
_diffrn_reflns_theta_full 30.07
_diffrn_reflns_theta_max 30.07
_diffrn_reflns_theta_min 2.06
_diffrn_standards_decay_% 'variation +-0.5'
_diffrn_standards_number 0
_exptl_absorpt_coefficient_mu .717
_exptl_absorpt_correction_T_max .931
_exptl_absorpt_correction_T_min .456
_exptl_absorpt_correction_type multi-scan
_exptl_absorpt_process_details '(SADABS; Sheldrick, 1996)'
_exptl_crystal_colour yellow
_exptl_crystal_density_diffrn 1.346
_exptl_crystal_density_method 'not measured'
_exptl_crystal_description plate
_exptl_crystal_F_000 2016
_exptl_crystal_size_max .5
_exptl_crystal_size_mid .4
_exptl_crystal_size_min .1
_refine_diff_density_max 4.885
_refine_diff_density_min -1.191
_refine_ls_extinction_method none
_refine_ls_goodness_of_fit_ref .964
_refine_ls_hydrogen_treatment constr
_refine_ls_matrix_type block-diagonal
_refine_ls_number_parameters 1108
_refine_ls_number_reflns 27455
_refine_ls_number_restraints 0
_refine_ls_restrained_S_all .964
_refine_ls_R_factor_all .089
_refine_ls_R_factor_gt .050
_refine_ls_shift/su_max .045
_refine_ls_shift/su_mean .008
_refine_ls_structure_factor_coef Fsqd
_refine_ls_weighting_details 'w = 1/[\s^2^(Fo^2^)+(0.0665P)^2^] where P=(Fo^2^+2Fc^2^)/3'
_refine_ls_weighting_scheme calc
_refine_ls_wR_factor_ref .133
_reflns_number_gt 16608
_reflns_number_total 27455
_reflns_threshold_expression I>2\s(I)
_cod_data_source_file av1076.cif
_cod_data_source_block I
_cod_database_code 2012172
_cod_database_fobs_code 2012172

loop_
_symmetry_equiv_pos_as_xyz
'x, y, z'
'-x, -y, -z'

loop_
_atom_site_label
_atom_site_fract_x
_atom_site_fract_y
_atom_site_fract_z
_atom_site_U_iso_or_equiv
_atom_site_adp_type
_atom_site_calc_flag
_atom_site_refinement_flags
_atom_site_occupancy
_atom_site_disorder_assembly
_atom_site_disorder_group
_atom_site_type_symbol
Cd1 1.446996(15) .880466(13) -.290369(11) .02054(5) Uani d . 1 . . Cd
O1 1.53049(14) .83112(13) -.33592(10) .0230(4) Uani d . 1 . . O
N1 1.60369(19) .98051(16) -.21004(14) .0296(6) Uani d . 1 . . N
C1 1.47777(19) .77347(17) -.39300(14) .0183(6) Uani d . 1 . . C
Cd2 1.190615(15) .773414(13) -.379765(11) .02007(5) Uani d . 1 . . Cd
O2 1.33373(14) .78123(13) -.38408(10) .0231(4) Uani d . 1 . . O
N2 1.45877(19) .99711(17) -.35347(15) .0315(6) Uani d . 1 . . N
C2 1.51968(19) .73554(17) -.42925(15) .0193(6) Uani d . 1 . . C
O3 1.10853(13) .82628(12) -.33557(10) .0227(4) Uani d . 1 . . O
N3 1.46498(18) .80299(16) -.19363(14) .0280(6) Uani d . 1 . . N
C3 1.4584(2) .67601(17) -.49069(15) .0212(6) Uani d . 1 . . C
H3A 1.4868 .6523 -.5147 .025 Uiso calc R 1 . . H
O4 1.30470(13) .87202(13) -.28562(11) .0238(4) Uani d . 1 . . O
N4 1.17746(18) .65418(16) -.32197(13) .0253(5) Uani d . 1 . . N
C4 1.3571(2) .65074(18) -.51745(15) .0211(6) Uani d . 1 . . C
N5 1.02971(17) .67626(15) -.46187(13) .0244(5) Uani d . 1 . . N
C5 1.3167(2) .68781(18) -.48044(15) .0209(6) Uani d . 1 . . C
H5A 1.2495 .6725 -.4972 .025 Uiso calc R 1 . . H
N6 1.17639(17) .85074(16) -.47627(13) .0237(5) Uani d . 1 . . N
C6 1.37329(19) .74669(17) -.41959(14) .0184(6) Uani d . 1 . . C
C7 1.6302(2) .75928(18) -.40031(16) .0225(6) Uani d . 1 . . C
C8 1.6639(2) .7128(2) -.44508(19) .0373(8) Uani d . 1 . . C
H8A 1.6457 .7244 -.4934 .056 Uiso calc R 1 . . H
H8B 1.6339 .6545 -.4452 .056 Uiso calc R 1 . . H
H8C 1.7334 .7303 -.4248 .056 Uiso calc R 1 . . H
C9 1.6611(2) .7387(2) -.32327(17) .0305(7) Uani d . 1 . . C
H9A 1.7302 .7535 -.3047 .046 Uiso calc R 1 . . H
H9B 1.6284 .6806 -.3240 .046 Uiso calc R 1 . . H
H9C 1.6437 .7694 -.2933 .046 Uiso calc R 1 . . H
C10 1.6833(2) .85149(19) -.39874(18) .0295(7) Uani d . 1 . . C
H10A 1.6644 .8646 -.4465 .044 Uiso calc R 1 . . H
H10B 1.7523 .8655 -.3803 .044 Uiso calc R 1 . . H
H10C 1.6665 .8824 -.3685 .044 Uiso calc R 1 . . H
C11 1.2969(2) .58670(19) -.58502(16) .0259(7) Uani d . 1 . . C
C12 1.3206(2) .6226(2) -.64970(17) .0365(8) Uani d . 1 . . C
H12A 1.3064 .6713 -.6559 .055 Uiso calc R 1 . . H
H12B 1.2819 .5823 -.6921 .055 Uiso calc R 1 . . H
H12C 1.3884 .6365 -.6413 .055 Uiso calc R 1 . . H
C13 1.3197(2) .5082(2) -.57502(18) .0350(8) Uani d . 1 . . C
H13A 1.3048 .4859 -.5347 .053 Uiso calc R 1 . . H
H13B 1.3874 .5220 -.5667 .053 Uiso calc R 1 . . H
H13C 1.2809 .4679 -.6175 .053 Uiso calc R 1 . . H
C14 1.1869(2) .5613(2) -.60304(18) .0351(8) Uani d . 1 . . C
H14A 1.1710 .6093 -.6095 .053 Uiso calc R 1 . . H
H14B 1.1690 .5368 -.5645 .053 Uiso calc R 1 . . H
H14C 1.1519 .5221 -.6464 .053 Uiso calc R 1 . . H
C15 1.16164(19) .88272(17) -.27821(14) .0176(5) Uani d . 1 . . C
C16 1.12073(19) .92176(17) -.24185(15) .0191(6) Uani d . 1 . . C
C17 1.1814(2) .97857(17) -.17902(15) .0209(6) Uani d . 1 . . C
H17A 1.1533 1.0028 -.1553 .025 Uiso calc R 1 . . H
C18 1.2819(2) 1.00035(18) -.15056(15) .0215(6) Uani d . 1 . . C
C19 1.3222(2) .96394(18) -.18818(15) .0207(6) Uani d . 1 . . C
H19A 1.3892 .9785 -.1711 .025 Uiso calc R 1 . . H
C20 1.2657(2) .90709(17) -.24987(15) .0195(6) Uani d . 1 . . C
C21 1.0103(2) .90013(18) -.27210(16) .0218(6) Uani d . 1 . . C
C22 .9780(2) .9498(2) -.22870(19) .0356(8) Uani d . 1 . . C
H22A .9088 .9341 -.2497 .053 Uiso calc R 1 . . H
H22B 1.0102 1.0077 -.2290 .053 Uiso calc R 1 . . H
H22C .9946 .9386 -.1802 .053 Uiso calc R 1 . . H
C23 .9807(2) .9192(2) -.34925(17) .0291(7) Uani d . 1 . . C
H23A .9118 .9056 -.3681 .044 Uiso calc R 1 . . H
H23B .9973 .8869 -.3785 .044 Uiso calc R 1 . . H
H23C 1.0147 .9769 -.3493 .044 Uiso calc R 1 . . H
C24 .9567(2) .80840(18) -.27094(17) .0273(7) Uani d . 1 . . C
H24A .8877 .7946 -.2898 .041 Uiso calc R 1 . . H
H24B .9753 .7973 -.2225 .041 Uiso calc R 1 . . H
H24C .9733 .7757 -.2998 .041 Uiso calc R 1 . . H
C25 1.3427(2) 1.0609(2) -.08049(16) .0296(7) Uani d . 1 . . C
C26 1.3142(3) 1.0221(2) -.01856(18) .0491(10) Uani d . 1 . . C
H26A 1.3252 .9717 -.0144 .074 Uiso calc R 1 . . H
H26B 1.2466 1.0104 -.0280 .074 Uiso calc R 1 . . H
H26C 1.3530 1.0599 .0254 .074 Uiso calc R 1 . . H
C27 1.3246(3) 1.1415(2) -.0868(2) .0418(9) Uani d . 1 . . C
H27A 1.3423 1.1662 -.1254 .063 Uiso calc R 1 . . H
H27B 1.3632 1.1792 -.0428 .063 Uiso calc R 1 . . H
H27C 1.2569 1.1295 -.0963 .063 Uiso calc R 1 . . H
C28 1.4521(2) 1.0819(2) -.06166(18) .0396(9) Uani d . 1 . . C
H28A 1.4642 1.0320 -.0576 .059 Uiso calc R 1 . . H
H28B 1.4880 1.1186 -.0169 .059 Uiso calc R 1 . . H
H28C 1.4725 1.1081 -.0987 .059 Uiso calc R 1 . . H
C29 1.6862(2) .9699(2) -.20532(18) .0346(8) Uani d . 1 . . C
H29A 1.6798 .9247 -.2344 .041 Uiso calc R 1 . . H
C30 1.7768(3) 1.0190(2) -.1624(2) .0514(11) Uani d . 1 . . C
H30A 1.8299 1.0060 -.1599 .062 Uiso calc R 1 . . H
C31 1.7884(3) 1.0886(2) -.1223(2) .0407(9) Uani d . 1 . . C
H31A 1.8503 1.1253 -.0937 .049 Uiso calc R 1 . . H
C32 1.7086(3) 1.1034(2) -.12484(19) .0415(9) Uani d . 1 . . C
H32A 1.7148 1.1495 -.0970 .050 Uiso calc R 1 . . H
C33 1.6175(2) 1.0483(2) -.16984(18) .0366(8) Uani d . 1 . . C
H33A 1.5633 1.0594 -.1720 .044 Uiso calc R 1 . . H
C34 1.5242(4) 1.0192(3) -.3851(3) .092(2) Uani d . 1 . . C
H34A 1.5612 .9878 -.3838 .110 Uiso calc R 1 . . H
C35 1.5392(4) 1.0874(4) -.4200(3) .111(3) Uani d . 1 . . C
H35A 1.5852 1.1004 -.4422 .134 Uiso calc R 1 . . H
C36 1.4883(3) 1.1355(2) -.4225(2) .0507(11) Uani d . 1 . . C
H36A 1.4988 1.1819 -.4454 .061 Uiso calc R 1 . . H
C37 1.4210(3) 1.1130(2) -.3902(2) .0429(9) Uani d . 1 . . C
H37A 1.3837 1.1439 -.3908 .052 Uiso calc R 1 . . H
C38 1.4083(2) 1.0436(2) -.35618(18) .0339(8) Uani d . 1 . . C
H38A 1.3620 1.0292 -.3343 .041 Uiso calc R 1 . . H
C39 1.5295(3) .7675(3) -.1815(2) .0504(11) Uani d . 1 . . C
H39A 1.5656 .7746 -.2114 .060 Uiso calc R 1 . . H
C40 1.5457(3) .7212(3) -.1277(2) .0540(11) Uani d . 1 . . C
H40A 1.5921 .6983 -.1212 .065 Uiso calc R 1 . . H
C41 1.4925(2) .7093(2) -.08388(17) .0332(8) Uani d . 1 . . C
H41A 1.5018 .6780 -.0470 .040 Uiso calc R 1 . . H
C42 1.4249(2) .7446(2) -.09561(17) .0335(8) Uani d . 1 . . C
H42A 1.3876 .7378 -.0667 .040 Uiso calc R 1 . . H
C43 1.4133(2) .7905(2) -.15097(17) .0291(7) Uani d . 1 . . C
H43A 1.3670 .8137 -.1587 .035 Uiso calc R 1 . . H
C44 1.0973(2) .6132(2) -.30708(17) .0328(8) Uani d . 1 . . C
H44A 1.0449 .6295 -.3233 .039 Uiso calc R 1 . . H
C45 1.0889(2) .5478(2) -.26862(18) .0355(8) Uani d . 1 . . C
H45A 1.0317 .5204 -.2600 .043 Uiso calc R 1 . . H
C46 1.1656(3) .5237(2) -.24345(18) .0354(8) Uani d . 1 . . C
H46A 1.1623 .4808 -.2164 .042 Uiso calc R 1 . . H
C47 1.2487(2) .5651(2) -.25941(19) .0375(8) Uani d . 1 . . C
H47A 1.3018 .5497 -.2436 .045 Uiso calc R 1 . . H
C48 1.2518(2) .6290(2) -.29880(17) .0302(7) Uani d . 1 . . C
H48A 1.3073 .6557 -.3098 .036 Uiso calc R 1 . . H
C49 1.0179(2) .6153(2) -.50901(17) .0325(8) Uani d . 1 . . C
H49A 1.0727 .6073 -.5101 .039 Uiso calc R 1 . . H
C50 .9274(2) .5632(2) -.55662(18) .0375(8) Uani d . 1 . . C
H50A .9217 .5207 -.5884 .045 Uiso calc R 1 . . H
C51 .8463(2) .5754(2) -.55621(19) .0392(9) Uani d . 1 . . C
H51A .7849 .5409 -.5875 .047 Uiso calc R 1 . . H
C52 .8569(2) .6389(2) -.50921(19) .0372(8) Uani d . 1 . . C
H52A .8036 .6502 -.5092 .045 Uiso calc R 1 . . H
C53 .9464(2) .6839(2) -.46352(15) .0230(6) Uani d . 1 . . C
H53A .9521 .7243 -.4296 .028 Uiso calc R 1 . . H
C54 1.2480(2) .8824(2) -.50224(17) .0291(7) Uani d . 1 . . C
H54A 1.3020 .8682 -.4860 .035 Uiso calc R 1 . . H
C55 1.2444(2) .9356(2) -.55250(19) .0355(8) Uani d . 1 . . C
H55A 1.2958 .9575 -.5690 .043 Uiso calc R 1 . . H
C56 1.1642(2) .95562(19) -.57775(17) .0306(7) Uani d . 1 . . C
H56A 1.1606 .9912 -.6116 .037 Uiso calc R 1 . . H
C57 1.0891(2) .9222(2) -.55212(18) .0330(7) Uani d . 1 . . C
H57A 1.0334 .9339 -.5688 .040 Uiso calc R 1 . . H
C58 1.0990(2) .8707(2) -.50107(18) .0338(8) Uani d . 1 . . C
H58A 1.0491 .8489 -.4831 .041 Uiso calc R 1 . . H
Cd3 1.127226(14) .551792(13) .041596(11) .01880(4) Uani d . 1 . . Cd
O5 1.01179(13) .45424(13) -.05209(10) .0235(4) Uani d . 1 . . O
O6 1.20838(13) .49986(12) -.00538(10) .0221(4) Uani d . 1 . . O
N7 1.28652(17) .65429(16) .11787(13) .0258(6) Uani d . 1 . . N
N8 1.15553(17) .48167(15) .14082(13) .0228(5) Uani d . 1 . . N
N9 1.13295(17) .65917(16) -.02982(13) .0255(6) Uani d . 1 . . N
C59 1.04928(19) .41738(17) -.08740(15) .0182(6) Uani d . 1 . . C
C60 .9903(2) .35848(17) -.14830(15) .0212(6) Uani d . 1 . . C
H60A .9235 .3453 -.1650 .025 Uiso calc R 1 . . H
C61 1.0282(2) .31840(18) -.18533(15) .0226(6) Uani d . 1 . . C
C62 1.1290(2) .33979(18) -.15800(16) .0224(6) Uani d . 1 . . C
H62A 1.1557 .3134 -.1813 .027 Uiso calc R 1 . . H
C63 1.1916(2) .39916(17) -.09712(15) .0196(6) Uani d . 1 . . C
C64 1.15344(19) .44130(17) -.06123(14) .0183(6) Uani d . 1 . . C
C65 1.3016(2) .41812(19) -.06809(17) .0242(6) Uani d . 1 . . C
C66 1.3308(2) .3661(2) -.1116(2) .0388(8) Uani d . 1 . . C
H66A 1.3998 .3804 -.0912 .058 Uiso calc R 1 . . H
H66B 1.3138 .3766 -.1603 .058 Uiso calc R 1 . . H
H66C 1.2973 .3086 -.1107 .058 Uiso calc R 1 . . H
C67 1.3317(2) .4002(2) .00954(17) .0326(7) Uani d . 1 . . C
H67A 1.4003 .4121 .0277 .049 Uiso calc R 1 . . H
H67B 1.2963 .3431 .0105 .049 Uiso calc R 1 . . H
H67C 1.3173 .4344 .0388 .049 Uiso calc R 1 . . H
C68 1.3594(2) .50955(19) -.06921(17) .0280(7) Uani d . 1 . . C
H68A 1.4278 .5208 -.0510 .042 Uiso calc R 1 . . H
H68B 1.3455 .5439 -.0398 .042 Uiso calc R 1 . . H
H68C 1.3410 .5210 -.1175 .042 Uiso calc R 1 . . H
C69 .9652(2) .25417(19) -.25270(16) .0270(7) Uani d . 1 . . C
C70 .9934(3) .2864(2) -.31681(17) .0392(8) Uani d . 1 . . C
H70A 1.0612 .2984 -.3064 .059 Uiso calc R 1 . . H
H70B .9811 .3358 -.3254 .059 Uiso calc R 1 . . H
H70C .9553 .2451 -.3586 .059 Uiso calc R 1 . . H
C71 .9795(3) .1732(2) -.24074(19) .0409(9) Uani d . 1 . . C
H71A .9618 .1535 -.2006 .061 Uiso calc R 1 . . H
H71B 1.0465 .1824 -.2311 .061 Uiso calc R 1 . . H
H71C .9391 .1327 -.2829 .061 Uiso calc R 1 . . H
C72 .8566(2) .2364(2) -.27217(19) .0390(9) Uani d . 1 . . C
H72A .8364 .2160 -.2332 .058 Uiso calc R 1 . . H
H72B .8196 .1957 -.3145 .058 Uiso calc R 1 . . H
H72C .8459 .2864 -.2810 .058 Uiso calc R 1 . . H
C73 1.3633(2) .6610(2) .0999(2) .0498(12) Uani d . 1 . . C
H73A 1.3520 .6259 .0597 .060 Uiso calc R 1 . . H
C74 1.4555(3) .7143(2) .1347(2) .0611(13) Uani d . 1 . . C
H74A 1.5044 .7190 .1167 .073 Uiso calc R 1 . . H
C75 1.4754(3) .7616(2) .1979(2) .0477(10) Uani d . 1 . . C
H75A 1.5386 .7975 .2247 .057 Uiso calc R 1 . . H
C76 1.3994(3) .7543(2) .2204(2) .0468(10) Uani d . 1 . . C
H76A 1.4102 .7852 .2629 .056 Uiso calc R 1 . . H
C77 1.3076(2) .7006(2) .17905(18) .0408(9) Uani d . 1 . . C
H77A 1.2567 .6962 .1948 .049 Uiso calc R 1 . . H
C78 1.2374(2) .4670(2) .16405(17) .0295(7) Uani d . 1 . . C
H78A 1.2850 .4912 .1443 .035 Uiso calc R 1 . . H
C79 1.2548(2) .4174(2) .21604(17) .0309(7) Uani d . 1 . . C
H79A 1.3130 .4095 .2316 .037 Uiso calc R 1 . . H
C80 1.1827(2) .38024(19) .24391(17) .0292(7) Uani d . 1 . . C
H80A 1.1912 .3458 .2782 .035 Uiso calc R 1 . . H
C81 1.0973(2) .39484(19) .22004(16) .0281(7) Uani d . 1 . . C
H81A 1.0478 .3702 .2379 .034 Uiso calc R 1 . . H
C82 1.0875(2) .44659(18) .16928(15) .0229(6) Uani d . 1 . . C
H82A 1.0311 .4574 .1543 .027 Uiso calc R 1 . . H
C83 1.1709(2) .6594(2) -.08132(17) .0317(7) Uani d . 1 . . C
H83A 1.1914 .6171 -.0878 .038 Uiso calc R 1 . . H
C84 1.1806(2) .7195(2) -.12484(18) .0371(8) Uani d . 1 . . C
H84A 1.2054 .7169 -.1609 .044 Uiso calc R 1 . . H
C85 1.1530(2) .7843(2) -.11413(19) .0414(9) Uani d . 1 . . C
H85A 1.1621 .8273 -.1410 .050 Uiso calc R 1 . . H
C86 1.1117(3) .7830(2) -.06266(19) .0403(9) Uani d . 1 . . C
H86A 1.0905 .8244 -.0552 .048 Uiso calc R 1 . . H
C87 1.1022(2) .7195(2) -.02228(18) .0331(7) Uani d . 1 . . C
H87A 1.0731 .7186 .0117 .040 Uiso calc R 1 . . H
N1S 1.4789(4) .5238(5) -.2368(3) .117(2) Uani d . 1 . . N
C1S 1.4740(4) .4494(5) -.2499(4) .111(3) Uani d . 1 . . C
H1SB 1.4863 .4202 -.2118 .134 Uiso calc R 1 . . H
C2S 1.4515(4) .4129(4) -.3170(5) .111(3) Uani d . 1 . . C
H2SA 1.4480 .3594 -.3256 .133 Uiso calc R 1 . . H
C3S 1.4339(3) .4581(4) -.3729(3) .0799(17) Uani d . 1 . . C
H3SA 1.4181 .4361 -.4201 .096 Uiso calc R 1 . . H
C4S 1.4408(3) .5344(3) -.3555(3) .0680(15) Uani d . 1 . . C
H4SA 1.4301 .5668 -.3913 .082 Uiso calc R 1 . . H
C5S 1.4624(3) .5646(3) -.2884(3) .0692(14) Uani d . 1 . . C
H5SA 1.4658 .6178 -.2782 .083 Uiso calc R 1 . . H
N2S .8581(4) .8703(3) -.0895(2) .0920(16) Uani d . 1 . . N
C6S .8521(4) .7954(3) -.1016(3) .0711(15) Uani d . 1 . . C
H6SA .8296 .7711 -.1492 .085 Uiso calc R 1 . . H
C7S .8765(3) .7498(3) -.0498(2) .0525(11) Uani d . 1 . . C
H7SA .8705 .6962 -.0618 .063 Uiso calc R 1 . . H
C8S .9099(3) .7845(3) .0204(2) .0484(10) Uani d . 1 . . C
H8SA .9276 .7550 .0571 .058 Uiso calc R 1 . . H
C9S .9168(3) .8634(3) .0359(3) .0627(13) Uani d . 1 . . C
H9SA .9382 .8884 .0831 .075 Uiso calc R 1 . . H
C10S .8911(4) .9049(3) -.0208(3) .0879(18) Uani d . 1 . . C
H10D .8969 .9589 -.0108 .105 Uiso calc R 1 . . H
N3S 1.1870(3) .1998(3) .5752(2) .0629(10) Uani d . 1 . . N
C11S 1.2158(4) .2349(3) .6430(3) .0633(13) Uani d . 1 . . C
H11A 1.2259 .2902 .6518 .076 Uiso calc R 1 . . H
C12S 1.2315(3) .1920(3) .7014(2) .0545(11) Uani d . 1 . . C
H12D 1.2508 .2180 .7480 .065 Uiso calc R 1 . . H
C13S 1.2178(3) .1112(2) .6883(2) .0444(9) Uani d . 1 . . C
H13D 1.2291 .0813 .7259 .053 Uiso calc R 1 . . H
C14S 1.1868(3) .0743(2) .6182(2) .0458(9) Uani d . 1 . . C
H14D 1.1759 .0190 .6077 .055 Uiso calc R 1 . . H
C15S 1.1726(3) .1207(3) .5649(2) .0555(11) Uani d . 1 . . C
H15A 1.1512 .0950 .5179 .067 Uiso calc R 1 . . H

loop_
_atom_site_aniso_label
_atom_site_aniso_U_11
_atom_site_aniso_U_22
_atom_site_aniso_U_33
_atom_site_aniso_U_12
_atom_site_aniso_U_13
_atom_site_aniso_U_23
Cd1 .01962(10) .02497(12) .01778(11) .01075(8) .00525(8) .00213(9)
O1 .0178(10) .0287(11) .0194(10) .0096(8) .0027(8) -.0042(9)
N1 .0307(15) .0244(14) .0261(14) .0068(11) .0050(12) -.0025(11)
C1 .0202(14) .0196(14) .0169(14) .0096(11) .0065(11) .0041(11)
Cd2 .01971(10) .02487(12) .01681(10) .01091(8) .00544(8) .00198(8)
O2 .0189(10) .0325(12) .0166(10) .0108(9) .0040(8) -.0056(9)
N2 .0308(15) .0395(17) .0319(15) .0196(13) .0136(12) .0171(13)
C2 .0177(13) .0227(15) .0191(14) .0094(11) .0068(11) .0061(11)
O3 .0187(10) .0292(11) .0177(10) .0098(8) .0033(8) -.0042(9)
N3 .0288(14) .0350(15) .0247(14) .0166(12) .0101(11) .0087(12)
C3 .0232(15) .0238(15) .0230(15) .0131(12) .0117(12) .0043(12)
O4 .0162(10) .0314(12) .0223(11) .0108(9) .0039(8) -.0059(9)
N4 .0256(13) .0274(14) .0240(14) .0116(11) .0088(11) .0066(11)
C4 .0211(14) .0232(15) .0202(14) .0096(12) .0076(12) .0019(12)
N5 .0225(13) .0268(14) .0196(13) .0081(11) .0039(10) .0005(11)
C5 .0165(13) .0273(16) .0179(14) .0098(11) .0036(11) .0016(12)
N6 .0254(13) .0294(14) .0189(13) .0139(11) .0073(10) .0044(11)
C6 .0191(13) .0239(15) .0164(14) .0124(11) .0068(11) .0045(11)
C7 .0171(14) .0257(16) .0267(16) .0096(12) .0088(12) .0028(12)
C8 .0273(17) .047(2) .043(2) .0194(15) .0145(15) -.0054(17)
C9 .0226(15) .0406(19) .0337(18) .0176(14) .0104(14) .0123(15)
C10 .0217(15) .0323(18) .0350(18) .0091(13) .0124(14) .0070(14)
C11 .0236(15) .0316(17) .0200(15) .0104(13) .0054(12) -.0031(13)
C12 .040(2) .046(2) .0217(17) .0172(16) .0092(15) .0000(15)
C13 .0362(19) .0296(18) .0320(19) .0115(15) .0049(15) -.0053(14)
C14 .0254(17) .039(2) .0319(18) .0088(14) .0039(14) -.0120(15)
C15 .0187(13) .0198(14) .0155(13) .0082(11) .0066(11) .0052(11)
C16 .0189(13) .0219(14) .0196(14) .0091(11) .0092(11) .0060(11)
C17 .0253(15) .0227(15) .0204(15) .0128(12) .0115(12) .0028(12)
C18 .0224(14) .0210(15) .0199(15) .0073(12) .0074(12) .0006(12)
C19 .0203(14) .0248(15) .0168(14) .0098(12) .0051(11) .0017(12)
C20 .0202(14) .0238(15) .0160(14) .0098(11) .0068(11) .0028(11)
C21 .0187(14) .0262(16) .0254(16) .0110(12) .0111(12) .0052(13)
C22 .0294(17) .041(2) .043(2) .0191(15) .0149(15) -.0012(16)
C23 .0240(16) .0375(19) .0303(17) .0175(14) .0089(13) .0112(14)
C24 .0198(15) .0294(17) .0326(17) .0080(12) .0110(13) .0057(14)
C25 .0329(17) .0330(18) .0206(16) .0135(14) .0060(13) -.0028(13)
C26 .060(3) .058(3) .0219(18) .016(2) .0134(18) -.0022(17)
C27 .040(2) .035(2) .042(2) .0145(16) .0063(17) -.0151(16)
C28 .0333(19) .043(2) .0294(19) .0139(16) -.0028(15) -.0152(16)
C29 .0322(18) .048(2) .0317(18) .0304(16) .0048(15) -.0023(16)
C30 .0274(19) .052(3) .054(3) .0110(17) -.0061(18) -.014(2)
C31 .0300(19) .039(2) .037(2) .0039(15) .0031(16) -.0026(16)
C32 .040(2) .037(2) .036(2) .0030(16) .0131(17) -.0079(16)
C33 .0329(18) .037(2) .0347(19) .0080(15) .0130(15) -.0059(16)
C34 .106(4) .127(5) .142(5) .096(4) .107(4) .108(4)
C35 .111(4) .153(6) .181(6) .105(4) .123(5) .142(5)
C36 .039(2) .049(2) .055(3) .0128(18) .0079(19) .029(2)
C37 .046(2) .033(2) .046(2) .0185(17) .0071(18) .0117(17)
C38 .0347(18) .0350(19) .0351(19) .0166(15) .0125(15) .0090(15)
C39 .063(3) .083(3) .045(2) .057(2) .035(2) .035(2)
C40 .075(3) .075(3) .048(2) .059(3) .032(2) .032(2)
C41 .042(2) .0281(17) .0207(16) .0120(15) .0021(14) .0079(13)
C42 .0268(17) .0380(19) .0297(18) .0059(14) .0099(14) .0080(15)
C43 .0217(15) .0345(18) .0300(17) .0104(13) .0079(13) .0092(14)
C44 .0291(17) .043(2) .0288(18) .0162(15) .0112(14) .0074(15)
C45 .0365(19) .037(2) .0330(19) .0106(15) .0162(16) .0090(15)
C46 .045(2) .0301(18) .0306(18) .0149(15) .0117(16) .0115(15)
C47 .0348(19) .043(2) .036(2) .0213(16) .0075(16) .0148(17)
C48 .0271(16) .0342(18) .0284(17) .0128(14) .0076(14) .0084(14)
C49 .0294(17) .0376(19) .0285(18) .0105(15) .0110(14) -.0030(15)
C50 .0356(19) .038(2) .0292(18) .0050(15) .0097(15) -.0099(15)
C51 .0266(17) .038(2) .036(2) .0026(15) .0014(15) -.0074(16)
C52 .0231(17) .037(2) .043(2) .0077(14) .0069(15) .0005(16)
C53 .0188(14) .0381(18) .0211(15) .0201(13) .0081(12) .0072(13)
C54 .0234(15) .0340(18) .0310(18) .0121(13) .0096(13) .0097(14)
C55 .0314(18) .037(2) .041(2) .0117(15) .0182(16) .0168(16)
C56 .0399(19) .0245(16) .0274(17) .0128(14) .0112(15) .0074(13)
C57 .0345(18) .0378(19) .0336(19) .0227(15) .0105(15) .0113(15)
C58 .0332(18) .043(2) .0351(19) .0221(16) .0162(15) .0149(16)
Cd3 .01698(9) .02276(10) .01723(10) .00864(8) .00569(8) .00336(8)
O5 .0171(10) .0306(12) .0218(11) .0097(8) .0054(8) -.0032(9)
O6 .0178(10) .0260(11) .0206(10) .0084(8) .0046(8) -.0016(8)
N7 .0208(12) .0292(14) .0233(13) .0073(11) .0054(10) .0015(11)
N8 .0230(12) .0289(14) .0188(12) .0132(10) .0065(10) .0065(10)
N9 .0217(13) .0286(14) .0252(14) .0108(11) .0058(11) .0081(11)
C59 .0194(13) .0213(14) .0175(14) .0096(11) .0088(11) .0055(11)
C60 .0181(13) .0242(15) .0216(15) .0096(11) .0060(11) .0017(12)
C61 .0261(15) .0228(15) .0203(15) .0102(12) .0090(12) .0024(12)
C62 .0258(15) .0229(15) .0247(15) .0126(12) .0132(12) .0047(12)
C63 .0222(14) .0216(14) .0193(14) .0114(11) .0091(11) .0063(11)
C64 .0170(13) .0238(15) .0168(13) .0103(11) .0063(11) .0068(11)
C65 .0204(14) .0271(16) .0312(17) .0136(12) .0119(13) .0061(13)
C66 .0318(18) .045(2) .049(2) .0230(16) .0176(17) -.0003(17)
C67 .0258(16) .043(2) .0363(19) .0204(14) .0112(14) .0164(16)
C68 .0188(14) .0313(17) .0342(18) .0086(12) .0109(13) .0075(14)
C69 .0291(16) .0298(17) .0207(15) .0131(13) .0056(13) -.0021(13)
C70 .048(2) .047(2) .0226(17) .0175(17) .0130(16) -.0007(15)
C71 .047(2) .0283(18) .036(2) .0130(16) .0025(17) -.0054(15)
C72 .0281(18) .044(2) .0342(19) .0097(15) .0035(15) -.0123(16)
C73 .0317(19) .0236(17) .091(3) -.0104(14) .043(2) -.0247(19)
C74 .027(2) .051(3) .085(3) -.0117(17) .027(2) -.029(2)
C75 .0239(18) .047(2) .053(3) .0034(16) .0024(17) -.0066(19)
C76 .034(2) .058(3) .030(2) .0043(17) .0046(16) -.0101(17)
C77 .0302(18) .052(2) .0306(19) .0050(16) .0118(15) -.0079(16)
C78 .0277(16) .0366(18) .0279(17) .0148(14) .0113(13) .0088(14)
C79 .0278(16) .0345(18) .0298(18) .0167(14) .0044(14) .0054(14)
C80 .0379(18) .0226(16) .0251(16) .0113(14) .0088(14) .0080(13)
C81 .0293(16) .0256(16) .0262(16) .0058(13) .0111(13) .0047(13)
C82 .0189(14) .0271(16) .0201(15) .0078(12) .0050(11) .0036(12)
C83 .0260(16) .0358(19) .0327(18) .0099(14) .0117(14) .0085(15)
C84 .0287(17) .042(2) .0316(19) .0041(15) .0105(15) .0123(16)
C85 .0348(19) .036(2) .038(2) .0044(15) .0039(16) .0199(17)
C86 .050(2) .0306(19) .037(2) .0188(17) .0065(17) .0070(16)
C87 .0402(19) .0313(18) .0267(17) .0172(15) .0067(15) .0031(14)
N1S .079(4) .217(7) .068(3) .059(4) .039(3) .029(4)
C1S .073(4) .172(8) .124(6) .066(5) .053(4) .117(6)
C2S .071(4) .063(4) .227(9) .036(3) .074(5) .037(5)
C3S .060(3) .097(4) .068(3) .007(3) .032(3) -.017(3)
C4S .036(2) .080(4) .072(3) .006(2) .017(2) .041(3)
C5S .045(3) .065(3) .091(4) .016(2) .024(3) -.008(3)
N2S .164(5) .116(4) .070(3) .106(4) .075(3) .055(3)
C6S .097(4) .105(4) .051(3) .069(3) .042(3) .027(3)
C7S .050(2) .053(3) .059(3) .021(2) .023(2) .014(2)
C8S .043(2) .051(2) .048(2) .0126(18) .0176(19) .021(2)
C9S .078(3) .070(3) .057(3) .033(3) .040(3) .018(2)
C10S .145(5) .073(4) .102(5) .071(4) .080(4) .036(3)
N3S .088(3) .073(3) .055(2) .050(2) .038(2) .029(2)
C11S .080(3) .049(3) .078(3) .032(2) .040(3) .019(2)
C12S .059(3) .055(3) .051(3) .019(2) .025(2) .005(2)
C13S .041(2) .050(2) .046(2) .0160(18) .0216(18) .0195(19)
C14S .043(2) .044(2) .051(2) .0177(18) .0176(19) .0055(19)
C15S .064(3) .080(3) .034(2) .040(2) .017(2) .012(2)

loop_
_atom_type_symbol
_atom_type_description
_atom_type_scat_dispersion_real
_atom_type_scat_dispersion_imag
_atom_type_scat_source
C C .0033 .0016 'International Tables Vol C Tables 4.2.6.8 and 6.1.1.4'
H H .0000 .0000 'International Tables Vol C Tables 4.2.6.8 and 6.1.1.4'
N N .0061 .0033 'International Tables Vol C Tables 4.2.6.8 and 6.1.1.4'
O O .0106 .0060 'International Tables Vol C Tables 4.2.6.8 and 6.1.1.4'
S S .1246 .1234 'International Tables Vol C Tables 4.2.6.8 and 6.1.1.4'

loop_
_geom_angle_atom_site_label_1
_geom_angle_atom_site_label_2
_geom_angle_atom_site_label_3
_geom_angle_site_symmetry_1
_geom_angle_site_symmetry_3
_geom_angle
_geom_angle_publ_flag
O1 Cd1 O4 . . 149.56(7) yes
O1 Cd1 O2 . . 74.50(7) yes
O4 Cd1 O2 . . 75.46(7) yes
O1 Cd1 N3 . . 92.21(8) yes
O4 Cd1 N3 . . 89.25(8) yes
O2 Cd1 N3 . . 102.09(9) yes
O1 Cd1 N2 . . 97.49(9) yes
O4 Cd1 N2 . . 91.12(8) yes
O2 Cd1 N2 . . 97.33(9) yes
N3 Cd1 N2 . . 160.02(10) yes
O1 Cd1 N1 . . 86.77(9) yes
O4 Cd1 N1 . . 123.54(8) yes
O2 Cd1 N1 . . 160.71(8) yes
N3 Cd1 N1 . . 82.90(9) yes
N2 Cd1 N1 . . 80.27(9) yes
C1 O1 Cd1 . . 115.26(16) yes
C33 N1 C29 . . 114.6(3) ?
C33 N1 Cd1 . . 125.9(2) ?
C29 N1 Cd1 . . 119.6(2) ?
O1 C1 C2 . . 122.7(2) ?
O1 C1 C6 . . 119.4(2) ?
C2 C1 C6 . . 117.9(2) ?
O3 Cd2 O2 . . 148.84(7) yes
O3 Cd2 O4 . . 74.36(7) yes
O2 Cd2 O4 . . 75.16(7) yes
O3 Cd2 N6 . . 91.90(8) yes
O2 Cd2 N6 . . 88.22(8) yes
O4 Cd2 N6 . . 102.10(8) yes
O3 Cd2 N4 . . 101.01(8) yes
O2 Cd2 N4 . . 90.00(8) yes
O4 Cd2 N4 . . 99.06(8) yes
N6 Cd2 N4 . . 157.55(9) yes
O3 Cd2 N5 . . 85.86(8) yes
O2 Cd2 N5 . . 124.93(8) yes
O4 Cd2 N5 . . 159.80(8) yes
N6 Cd2 N5 . . 82.29(8) yes
N4 Cd2 N5 . . 80.42(9) yes
C6 O2 Cd2 . . 142.39(17) yes
C6 O2 Cd1 . . 113.01(16) yes
Cd2 O2 Cd1 . . 104.52(8) yes
C38 N2 C34 . . 117.1(3) ?
C38 N2 Cd1 . . 125.1(2) ?
C34 N2 Cd1 . . 117.8(3) ?
C3 C2 C1 . . 119.0(2) ?
C3 C2 C7 . . 121.5(2) ?
C1 C2 C7 . . 119.4(2) ?
C15 O3 Cd2 . . 115.11(16) ?
C43 N3 C39 . . 116.6(3) ?
C43 N3 Cd1 . . 124.6(2) ?
C39 N3 Cd1 . . 118.8(2) ?
C4 C3 C2 . . 123.3(3) ?
C4 C3 H3A . . 118.4 ?
C2 C3 H3A . . 118.4 ?
C20 O4 Cd1 . . 141.93(17) ?
C20 O4 Cd2 . . 113.09(16) ?
Cd1 O4 Cd2 . . 104.86(8) ?
C44 N4 C48 . . 117.6(3) ?
C44 N4 Cd2 . . 120.5(2) ?
C48 N4 Cd2 . . 121.7(2) ?
C5 C4 C3 . . 117.0(3) ?
C5 C4 C11 . . 123.5(3) ?
C3 C4 C11 . . 119.5(3) ?
C49 N5 C53 . . 115.1(3) ?
C49 N5 Cd2 . . 123.5(2) ?
C53 N5 Cd2 . . 121.4(2) ?
C6 C5 C4 . . 122.3(3) ?
C6 C5 H5A . . 118.8 ?
C4 C5 H5A . . 118.9 ?
C58 N6 C54 . . 118.0(3) ?
C58 N6 Cd2 . . 119.4(2) ?
C54 N6 Cd2 . . 122.2(2) ?
O2 C6 C5 . . 121.8(2) ?
O2 C6 C1 . . 117.8(2) ?
C5 C6 C1 . . 120.4(2) ?
C10 C7 C8 . . 107.6(2) ?
C10 C7 C2 . . 110.4(2) ?
C8 C7 C2 . . 113.1(2) ?
C10 C7 C9 . . 109.1(3) ?
C8 C7 C9 . . 107.6(3) ?
C2 C7 C9 . . 108.9(2) ?
C7 C8 H8A . . 109.5 ?
C7 C8 H8B . . 109.5 ?
H8A C8 H8B . . 109.5 ?
C7 C8 H8C . . 109.5 ?
H8A C8 H8C . . 109.5 ?
H8B C8 H8C . . 109.5 ?
C7 C9 H9A . . 109.5 ?
C7 C9 H9B . . 109.5 ?
H9A C9 H9B . . 109.5 ?
C7 C9 H9C . . 109.5 ?
H9A C9 H9C . . 109.5 ?
H9B C9 H9C . . 109.5 ?
C7 C10 H10A . . 109.5 ?
C7 C10 H10B . . 109.5 ?
H10A C10 H10B . . 109.5 ?
C7 C10 H10C . . 109.5 ?
H10A C10 H10C . . 109.5 ?
H10B C10 H10C . . 109.5 ?
C4 C11 C14 . . 112.3(2) ?
C4 C11 C12 . . 109.9(3) ?
C14 C11 C12 . . 107.2(3) ?
C4 C11 C13 . . 109.9(3) ?
C14 C11 C13 . . 108.0(3) ?
C12 C11 C13 . . 109.5(3) ?
C11 C12 H12A . . 109.5 ?
C11 C12 H12B . . 109.5 ?
H12A C12 H12B . . 109.5 ?
C11 C12 H12C . . 109.5 ?
H12A C12 H12C . . 109.5 ?
H12B C12 H12C . . 109.5 ?
C11 C13 H13A . . 109.5 ?
C11 C13 H13B . . 109.5 ?
H13A C13 H13B . . 109.5 ?
C11 C13 H13C . . 109.5 ?
H13A C13 H13C . . 109.5 ?
H13B C13 H13C . . 109.5 ?
C11 C14 H14A . . 109.5 ?
C11 C14 H14B . . 109.5 ?
H14A C14 H14B . . 109.5 ?
C11 C14 H14C . . 109.5 ?
H14A C14 H14C . . 109.5 ?
H14B C14 H14C . . 109.5 ?
O3 C15 C16 . . 122.7(2) ?
O3 C15 C20 . . 120.0(2) ?
C16 C15 C20 . . 117.3(2) ?
C17 C16 C15 . . 119.5(2) ?
C17 C16 C21 . . 121.5(2) ?
C15 C16 C21 . . 119.0(2) ?
C18 C17 C16 . . 123.0(3) ?
C18 C17 H17A . . 118.5 ?
C16 C17 H17A . . 118.5 ?
C17 C18 C19 . . 117.1(3) ?
C17 C18 C25 . . 119.8(3) ?
C19 C18 C25 . . 123.0(3) ?
C20 C19 C18 . . 122.2(3) ?
C20 C19 H19A . . 118.9 ?
C18 C19 H19A . . 118.9 ?
O4 C20 C19 . . 122.0(2) ?
O4 C20 C15 . . 117.3(2) ?
C19 C20 C15 . . 120.7(3) ?
C24 C21 C22 . . 107.8(2) ?
C24 C21 C23 . . 110.2(3) ?
C22 C21 C23 . . 107.3(3) ?
C24 C21 C16 . . 109.2(2) ?
C22 C21 C16 . . 112.8(2) ?
C23 C21 C16 . . 109.5(2) ?
C21 C22 H22A . . 109.5 ?
C21 C22 H22B . . 109.5 ?
H22A C22 H22B . . 109.5 ?
C21 C22 H22C . . 109.5 ?
H22A C22 H22C . . 109.5 ?
H22B C22 H22C . . 109.5 ?
C21 C23 H23A . . 109.5 ?
C21 C23 H23B . . 109.5 ?
H23A C23 H23B . . 109.5 ?
C21 C23 H23C . . 109.5 ?
H23A C23 H23C . . 109.5 ?
H23B C23 H23C . . 109.5 ?
C21 C24 H24A . . 109.5 ?
C21 C24 H24B . . 109.5 ?
H24A C24 H24B . . 109.5 ?
C21 C24 H24C . . 109.5 ?
H24A C24 H24C . . 109.5 ?
H24B C24 H24C . . 109.5 ?
C18 C25 C28 . . 111.5(3) ?
C18 C25 C26 . . 109.7(3) ?
C28 C25 C26 . . 107.6(3) ?
C18 C25 C27 . . 110.1(3) ?
C28 C25 C27 . . 108.8(3) ?
C26 C25 C27 . . 109.1(3) ?
C25 C26 H26A . . 109.5 ?
C25 C26 H26B . . 109.5 ?
H26A C26 H26B . . 109.5 ?
C25 C26 H26C . . 109.5 ?
H26A C26 H26C . . 109.5 ?
H26B C26 H26C . . 109.5 ?
C25 C27 H27A . . 109.5 ?
C25 C27 H27B . . 109.5 ?
H27A C27 H27B . . 109.5 ?
C25 C27 H27C . . 109.5 ?
H27A C27 H27C . . 109.5 ?
H27B C27 H27C . . 109.5 ?
C25 C28 H28A . . 109.5 ?
C25 C28 H28B . . 109.5 ?
H28A C28 H28B . . 109.5 ?
C25 C28 H28C . . 109.5 ?
H28A C28 H28C . . 109.5 ?
H28B C28 H28C . . 109.5 ?
C30 C29 N1 . . 125.8(3) ?
C30 C29 H29A . . 117.1 ?
N1 C29 H29A . . 117.1 ?
C29 C30 C31 . . 118.0(4) ?
C29 C30 H30A . . 121.0 ?
C31 C30 H30A . . 121.0 ?
C32 C31 C30 . . 119.2(3) ?
C32 C31 H31A . . 120.4 ?
C30 C31 H31A . . 120.4 ?
C31 C32 C33 . . 118.8(4) ?
C31 C32 H32A . . 120.6 ?
C33 C32 H32A . . 120.6 ?
N1 C33 C32 . . 123.5(3) ?
N1 C33 H33A . . 118.2 ?
C32 C33 H33A . . 118.2 ?
N2 C34 C35 . . 122.0(4) ?
N2 C34 H34A . . 119.0 ?
C35 C34 H34A . . 119.0 ?
C36 C35 C34 . . 121.1(4) ?
C36 C35 H35A . . 119.4 ?
C34 C35 H35A . . 119.4 ?
C35 C36 C37 . . 117.0(4) ?
C35 C36 H36A . . 121.5 ?
C37 C36 H36A . . 121.5 ?
C36 C37 C38 . . 119.7(4) ?
C36 C37 H37A . . 120.2 ?
C38 C37 H37A . . 120.2 ?
N2 C38 C37 . . 123.1(3) ?
N2 C38 H38A . . 118.5 ?
C37 C38 H38A . . 118.5 ?
N3 C39 C40 . . 123.9(3) ?
N3 C39 H39A . . 118.0 ?
C40 C39 H39A . . 118.0 ?
C41 C40 C39 . . 118.9(4) ?
C41 C40 H40A . . 120.6 ?
C39 C40 H40A . . 120.6 ?
C40 C41 C42 . . 118.3(3) ?
C40 C41 H41A . . 120.8 ?
C42 C41 H41A . . 120.8 ?
C41 C42 C43 . . 119.0(3) ?
C41 C42 H42A . . 120.5 ?
C43 C42 H42A . . 120.5 ?
N3 C43 C42 . . 123.2(3) ?
N3 C43 H43A . . 118.4 ?
C42 C43 H43A . . 118.4 ?
N4 C44 C45 . . 122.9(3) ?
N4 C44 H44A . . 118.6 ?
C45 C44 H44A . . 118.6 ?
C46 C45 C44 . . 119.4(3) ?
C46 C45 H45A . . 120.3 ?
C44 C45 H45A . . 120.3 ?
C45 C46 C47 . . 118.2(3) ?
C45 C46 H46A . . 120.9 ?
C47 C46 H46A . . 120.9 ?
C48 C47 C46 . . 119.5(3) ?
C48 C47 H47A . . 120.3 ?
C46 C47 H47A . . 120.3 ?
N4 C48 C47 . . 122.4(3) ?
N4 C48 H48A . . 118.8 ?
C47 C48 H48A . . 118.8 ?
N5 C49 C50 . . 122.8(3) ?
N5 C49 H49A . . 118.6 ?
C50 C49 H49A . . 118.6 ?
C51 C50 C49 . . 119.0(3) ?
C51 C50 H50A . . 120.5 ?
C49 C50 H50A . . 120.5 ?
C50 C51 C52 . . 119.2(3) ?
C50 C51 H51A . . 120.4 ?
C52 C51 H51A . . 120.4 ?
C53 C52 C51 . . 117.7(3) ?
C53 C52 H52A . . 121.2 ?
C51 C52 H52A . . 121.2 ?
C52 C53 N5 . . 126.1(3) ?
C52 C53 H53A . . 117.0 ?
N5 C53 H53A . . 116.9 ?
N6 C54 C55 . . 122.1(3) ?
N6 C54 H54A . . 119.0 ?
C55 C54 H54A . . 119.0 ?
C56 C55 C54 . . 119.4(3) ?
C56 C55 H55A . . 120.3 ?
C54 C55 H55A . . 120.3 ?
C55 C56 C57 . . 119.0(3) ?
C55 C56 H56A . . 120.5 ?
C57 C56 H56A . . 120.5 ?
C58 C57 C56 . . 118.0(3) ?
C58 C57 H57A . . 121.0 ?
C56 C57 H57A . . 121.0 ?
N6 C58 C57 . . 123.5(3) ?
N6 C58 H58A . . 118.3 ?
C57 C58 H58A . . 118.3 ?
O6 Cd3 O5 . 2_765 150.66(7) yes
O6 Cd3 O5 . . 74.58(7) yes
O5 Cd3 O5 2_765 . 76.89(8) yes
O6 Cd3 N8 . . 91.36(8) yes
O5 Cd3 N8 2_765 . 90.01(8) yes
O5 Cd3 N8 . . 106.00(8) yes
O6 Cd3 N9 . . 95.21(8) yes
O5 Cd3 N9 2_765 . 92.53(8) yes
O5 Cd3 N9 . . 92.18(8) yes
N8 Cd3 N9 . . 161.74(9) yes
O6 Cd3 N7 . . 86.60(8) yes
O5 Cd3 N7 2_765 . 122.53(8) yes
O5 Cd3 N7 . . 159.80(8) yes
N8 Cd3 N7 . . 81.27(9) yes
N9 Cd3 N7 . . 82.13(9) yes
C59 O5 Cd3 . 2_765 143.40(17) yes
C59 O5 Cd3 . . 113.02(16) yes
Cd3 O5 Cd3 2_765 . 103.11(8) yes
C64 O6 Cd3 . . 114.78(16) yes
C77 N7 C73 . . 114.8(3) ?
C77 N7 Cd3 . . 127.4(2) ?
C73 N7 Cd3 . . 117.5(2) ?
C82 N8 C78 . . 118.0(3) ?
C82 N8 Cd3 . . 122.08(19) ?
C78 N8 Cd3 . . 119.33(19) ?
C87 N9 C83 . . 117.8(3) ?
C87 N9 Cd3 . . 125.1(2) ?
C83 N9 Cd3 . . 117.2(2) ?
O5 C59 C60 . . 121.4(2) ?
O5 C59 C64 . . 118.1(2) ?
C60 C59 C64 . . 120.5(2) ?
C59 C60 C61 . . 122.2(3) ?
C59 C60 H60A . . 118.9 ?
C61 C60 H60A . . 118.9 ?
C62 C61 C60 . . 116.9(3) ?
C62 C61 C69 . . 119.8(3) ?
C60 C61 C69 . . 123.3(3) ?
C61 C62 C63 . . 123.1(3) ?
C61 C62 H62A . . 118.5 ?
C63 C62 H62A . . 118.5 ?
C62 C63 C64 . . 119.8(3) ?
C62 C63 C65 . . 120.7(3) ?
C64 C63 C65 . . 119.4(2) ?
O6 C64 C63 . . 123.1(2) ?
O6 C64 C59 . . 119.5(2) ?
C63 C64 C59 . . 117.4(2) ?
C66 C65 C68 . . 107.6(2) ?
C66 C65 C63 . . 113.0(3) ?
C68 C65 C63 . . 110.0(2) ?
C66 C65 C67 . . 107.6(3) ?
C68 C65 C67 . . 109.1(3) ?
C63 C65 C67 . . 109.4(2) ?
C65 C66 H66A . . 109.5 ?
C65 C66 H66B . . 109.5 ?
H66A C66 H66B . . 109.5 ?
C65 C66 H66C . . 109.5 ?
H66A C66 H66C . . 109.5 ?
H66B C66 H66C . . 109.5 ?
C65 C67 H67A . . 109.5 ?
C65 C67 H67B . . 109.5 ?
H67A C67 H67B . . 109.5 ?
C65 C67 H67C . . 109.5 ?
H67A C67 H67C . . 109.5 ?
H67B C67 H67C . . 109.5 ?
C65 C68 H68A . . 109.5 ?
C65 C68 H68B . . 109.5 ?
H68A C68 H68B . . 109.5 ?
C65 C68 H68C . . 109.5 ?
H68A C68 H68C . . 109.5 ?
H68B C68 H68C . . 109.5 ?
C61 C69 C71 . . 109.7(3) ?
C61 C69 C72 . . 112.0(3) ?
C71 C69 C72 . . 108.2(3) ?
C61 C69 C70 . . 109.7(3) ?
C71 C69 C70 . . 110.0(3) ?
C72 C69 C70 . . 107.2(3) ?
C69 C70 H70A . . 109.5 ?
C69 C70 H70B . . 109.5 ?
H70A C70 H70B . . 109.5 ?
C69 C70 H70C . . 109.5 ?
H70A C70 H70C . . 109.5 ?
H70B C70 H70C . . 109.5 ?
C69 C71 H71A . . 109.5 ?
C69 C71 H71B . . 109.5 ?
H71A C71 H71B . . 109.5 ?
C69 C71 H71C . . 109.5 ?
H71A C71 H71C . . 109.5 ?
H71B C71 H71C . . 109.5 ?
C69 C72 H72A . . 109.5 ?
C69 C72 H72B . . 109.5 ?
H72A C72 H72B . . 109.5 ?
C69 C72 H72C . . 109.5 ?
H72A C72 H72C . . 109.5 ?
H72B C72 H72C . . 109.5 ?
N7 C73 C74 . . 125.7(3) ?
N7 C73 H73A . . 117.1 ?
C74 C73 H73A . . 117.1 ?
C73 C74 C75 . . 118.0(4) ?
C73 C74 H74A . . 121.0 ?
C75 C74 H74A . . 121.0 ?
C76 C75 C74 . . 118.3(3) ?
C76 C75 H75A . . 120.9 ?
C74 C75 H75A . . 120.9 ?
C77 C76 C75 . . 118.7(4) ?
C77 C76 H76A . . 120.6 ?
C75 C76 H76A . . 120.6 ?
N7 C77 C76 . . 124.1(3) ?
N7 C77 H77A . . 117.9 ?
C76 C77 H77A . . 117.9 ?
N8 C78 C79 . . 123.4(3) ?
N8 C78 H78A . . 118.3 ?
C79 C78 H78A . . 118.3 ?
C80 C79 C78 . . 117.8(3) ?
C80 C79 H79A . . 121.1 ?
C78 C79 H79A . . 121.1 ?
C79 C80 C81 . . 119.3(3) ?
C79 C80 H80A . . 120.4 ?
C81 C80 H80A . . 120.4 ?
C82 C81 C80 . . 118.7(3) ?
C82 C81 H81A . . 120.7 ?
C80 C81 H81A . . 120.7 ?
N8 C82 C81 . . 122.8(3) ?
N8 C82 H82A . . 118.6 ?
C81 C82 H82A . . 118.6 ?
N9 C83 C84 . . 122.6(3) ?
N9 C83 H83A . . 118.7 ?
C84 C83 H83A . . 118.7 ?
C83 C84 C85 . . 119.1(3) ?
C83 C84 H84A . . 120.4 ?
C85 C84 H84A . . 120.4 ?
C86 C85 C84 . . 118.3(3) ?
C86 C85 H85A . . 120.9 ?
C84 C85 H85A . . 120.9 ?
C85 C86 C87 . . 119.1(4) ?
C85 C86 H86A . . 120.4 ?
C87 C86 H86A . . 120.4 ?
N9 C87 C86 . . 122.9(3) ?
N9 C87 H87A . . 118.5 ?
C86 C87 H87A . . 118.5 ?
C5S N1S C1S . . 119.7(6) ?
N1S C1S C2S . . 122.0(5) ?
N1S C1S H1SB . . 119.0 ?
C2S C1S H1SB . . 119.0 ?
C1S C2S C3S . . 117.8(6) ?
C1S C2S H2SA . . 121.1 ?
C3S C2S H2SA . . 121.1 ?
C4S C3S C2S . . 117.0(5) ?
C4S C3S H3SA . . 121.5 ?
C2S C3S H3SA . . 121.5 ?
C5S C4S C3S . . 120.9(5) ?
C5S C4S H4SA . . 119.5 ?
C3S C4S H4SA . . 119.5 ?
N1S C5S C4S . . 122.6(6) ?
N1S C5S H5SA . . 118.7 ?
C4S C5S H5SA . . 118.7 ?
C6S N2S C10S . . 117.3(4) ?
N2S C6S C7S . . 124.6(5) ?
N2S C6S H6SA . . 117.7 ?
C7S C6S H6SA . . 117.7 ?
C6S C7S C8S . . 118.6(4) ?
C6S C7S H7SA . . 120.7 ?
C8S C7S H7SA . . 120.7 ?
C7S C8S C9S . . 118.9(4) ?
C7S C8S H8SA . . 120.6 ?
C9S C8S H8SA . . 120.6 ?
C8S C9S C10S . . 118.1(5) ?
C8S C9S H9SA . . 121.0 ?
C10S C9S H9SA . . 121.0 ?
N2S C10S C9S . . 122.6(5) ?
N2S C10S H10D . . 118.7 ?
C9S C10S H10D . . 118.7 ?
C15S N3S C11S . . 116.6(4) ?
N3S C11S C12S . . 123.0(4) ?
N3S C11S H11A . . 118.5 ?
C12S C11S H11A . . 118.5 ?
C13S C12S C11S . . 118.3(4) ?
C13S C12S H12D . . 120.9 ?
C11S C12S H12D . . 120.9 ?
C12S C13S C14S . . 119.0(4) ?
C12S C13S H13D . . 120.5 ?
C14S C13S H13D . . 120.5 ?
C15S C14S C13S . . 118.6(4) ?
C15S C14S H14D . . 120.7 ?
C13S C14S H14D . . 120.7 ?
N3S C15S C14S . . 124.6(4) ?
N3S C15S H15A . . 117.7 ?
C14S C15S H15A . . 117.7 ?

loop_
_geom_bond_atom_site_label_1
_geom_bond_atom_site_label_2
_geom_bond_site_symmetry_2
_geom_bond_distance
_geom_bond_publ_flag
Cd1 O1 . 2.206(2) yes
Cd1 O4 . 2.224(2) yes
Cd1 O2 . 2.278(2) yes
Cd1 N3 . 2.381(3) yes
Cd1 N2 . 2.404(3) yes
Cd1 N1 . 2.440(3) yes
O1 C1 . 1.323(3) yes
N1 C33 . 1.331(4) ?
N1 C29 . 1.352(4) ?
C1 C2 . 1.417(4) ?
C1 C6 . 1.441(4) yes
Cd2 O3 . 2.209(2) yes
Cd2 O2 . 2.237(2) yes
Cd2 O4 . 2.281(2) yes
Cd2 N6 . 2.373(2) yes
Cd2 N4 . 2.384(3) yes
Cd2 N5 . 2.471(2) yes
O2 C6 . 1.341(3) yes
N2 C38 . 1.320(4) ?
N2 C34 . 1.324(4) ?
C2 C3 . 1.409(4) ?
C2 C7 . 1.534(4) ?
O3 C15 . 1.316(3) yes
N3 C43 . 1.327(4) ?
N3 C39 . 1.333(4) ?
C3 C4 . 1.399(4) ?
C3 H3A . .9300 ?
O4 C20 . 1.343(3) yes
N4 C44 . 1.340(4) ?
N4 C48 . 1.344(4) ?
C4 C5 . 1.399(4) ?
C4 C11 . 1.526(4) ?
N5 C49 . 1.330(4) ?
N5 C53 . 1.356(3) ?
C5 C6 . 1.387(4) ?
C5 H5A . .9300 ?
N6 C58 . 1.332(4) ?
N6 C54 . 1.337(4) ?
C7 C10 . 1.525(4) ?
C7 C8 . 1.529(4) ?
C7 C9 . 1.546(4) ?
C8 H8A . .9600 ?
C8 H8B . .9600 ?
C8 H8C . .9600 ?
C9 H9A . .9600 ?
C9 H9B . .9600 ?
C9 H9C . .9600 ?
C10 H10A . .9600 ?
C10 H10B . .9600 ?
C10 H10C . .9600 ?
C11 C14 . 1.537(4) ?
C11 C12 . 1.541(4) ?
C11 C13 . 1.545(5) ?
C12 H12A . .9600 ?
C12 H12B . .9600 ?
C12 H12C . .9600 ?
C13 H13A . .9600 ?
C13 H13B . .9600 ?
C13 H13C . .9600 ?
C14 H14A . .9600 ?
C14 H14B . .9600 ?
C14 H14C . .9600 ?
C15 C16 . 1.419(4) ?
C15 C20 . 1.440(4) yes
C16 C17 . 1.403(4) ?
C16 C21 . 1.539(4) ?
C17 C18 . 1.396(4) ?
C17 H17A . .9300 ?
C18 C19 . 1.399(4) ?
C18 C25 . 1.531(4) ?
C19 C20 . 1.381(4) ?
C19 H19A . .9300 ?
C21 C24 . 1.530(4) ?
C21 C22 . 1.531(4) ?
C21 C23 . 1.537(4) ?
C22 H22A . .9600 ?
C22 H22B . .9600 ?
C22 H22C . .9600 ?
C23 H23A . .9600 ?
C23 H23B . .9600 ?
C23 H23C . .9600 ?
C24 H24A . .9600 ?
C24 H24B . .9600 ?
C24 H24C . .9600 ?
C25 C28 . 1.538(4) ?
C25 C26 . 1.537(4) ?
C25 C27 . 1.540(5) ?
C26 H26A . .9600 ?
C26 H26B . .9600 ?
C26 H26C . .9600 ?
C27 H27A . .9600 ?
C27 H27B . .9600 ?
C27 H27C . .9600 ?
C28 H28A . .9600 ?
C28 H28B . .9600 ?
C28 H28C . .9600 ?
C29 C30 . 1.343(5) ?
C29 H29A . .9300 ?
C30 C31 . 1.368(5) ?
C30 H30A . .9300 ?
C31 C32 . 1.358(5) ?
C31 H31A . .9300 ?
C32 C33 . 1.390(5) ?
C32 H32A . .9300 ?
C33 H33A . .9300 ?
C34 C35 . 1.381(6) ?
C34 H34A . .9300 ?
C35 C36 . 1.349(6) ?
C35 H35A . .9300 ?
C36 C37 . 1.358(5) ?
C36 H36A . .9300 ?
C37 C38 . 1.387(5) ?
C37 H37A . .9300 ?
C38 H38A . .9300 ?
C39 C40 . 1.373(5) ?
C39 H39A . .9300 ?
C40 C41 . 1.365(5) ?
C40 H40A . .9300 ?
C41 C42 . 1.376(5) ?
C41 H41A . .9300 ?
C42 C43 . 1.381(4) ?
C42 H42A . .9300 ?
C43 H43A . .9300 ?
C44 C45 . 1.383(4) ?
C44 H44A . .9300 ?
C45 C46 . 1.368(5) ?
C45 H45A . .9300 ?
C46 C47 . 1.391(5) ?
C46 H46A . .9300 ?
C47 C48 . 1.377(4) ?
C47 H47A . .9300 ?
C48 H48A . .9300 ?
C49 C50 . 1.386(4) ?
C49 H49A . .9300 ?
C50 C51 . 1.369(5) ?
C50 H50A . .9300 ?
C51 C52 . 1.369(5) ?
C51 H51A . .9300 ?
C52 C53 . 1.333(4) ?
C52 H52A . .9300 ?
C53 H53A . .9300 ?
C54 C55 . 1.384(4) ?
C54 H54A . .9300 ?
C55 C56 . 1.373(5) ?
C55 H55A . .9300 ?
C56 C57 . 1.382(4) ?
C56 H56A . .9300 ?
C57 C58 . 1.381(4) ?
C57 H57A . .9300 ?
C58 H58A . .9300 ?
Cd3 O6 . 2.219(2) yes
Cd3 O5 2_765 2.231(2) yes
Cd3 O5 . 2.273(2) yes
Cd3 N8 . 2.354(2) yes
Cd3 N9 . 2.376(3) yes
Cd3 N7 . 2.453(2) yes
O5 C59 . 1.338(3) yes
O5 Cd3 2_765 2.231(2) ?
O6 C64 . 1.319(3) yes
N7 C77 . 1.329(4) ?
N7 C73 . 1.335(4) ?
N8 C82 . 1.334(3) ?
N8 C78 . 1.342(4) ?
N9 C87 . 1.337(4) ?
N9 C83 . 1.345(4) ?
C59 C60 . 1.392(4) ?
C59 C64 . 1.442(4) yes
C60 C61 . 1.402(4) ?
C60 H60A . .9300 ?
C61 C62 . 1.400(4) ?
C61 C69 . 1.528(4) ?
C62 C63 . 1.404(4) ?
C62 H62A . .9300 ?
C63 C64 . 1.414(4) ?
C63 C65 . 1.541(4) ?
C65 C66 . 1.526(4) ?
C65 C68 . 1.538(4) ?
C65 C67 . 1.539(4) ?
C66 H66A . .9600 ?
C66 H66B . .9600 ?
C66 H66C . .9600 ?
C67 H67A . .9600 ?
C67 H67B . .9600 ?
C67 H67C . .9600 ?
C68 H68A . .9600 ?
C68 H68B . .9600 ?
C68 H68C . .9600 ?
C69 C71 . 1.528(5) ?
C69 C72 . 1.533(4) ?
C69 C70 . 1.538(4) ?
C70 H70A . .9600 ?
C70 H70B . .9600 ?
C70 H70C . .9600 ?
C71 H71A . .9600 ?
C71 H71B . .9600 ?
C71 H71C . .9600 ?
C72 H72A . .9600 ?
C72 H72B . .9600 ?
C72 H72C . .9600 ?
C73 C74 . 1.346(5) ?
C73 H73A . .9300 ?
C74 C75 . 1.376(5) ?
C74 H74A . .9300 ?
C75 C76 . 1.374(5) ?
C75 H75A . .9300 ?
C76 C77 . 1.370(5) ?
C76 H76A . .9300 ?
C77 H77A . .9300 ?
C78 C79 . 1.388(4) ?
C78 H78A . .9300 ?
C79 C80 . 1.383(4) ?
C79 H79A . .9300 ?
C80 C81 . 1.393(4) ?
C80 H80A . .9300 ?
C81 C82 . 1.381(4) ?
C81 H81A . .9300 ?
C82 H82A . .9300 ?
C83 C84 . 1.377(4) ?
C83 H83A . .9300 ?
C84 C85 . 1.390(5) ?
C84 H84A . .9300 ?
C85 C86 . 1.379(5) ?
C85 H85A . .9300 ?
C86 C87 . 1.380(4) ?
C86 H86A . .9300 ?
C87 H87A . .9300 ?
N1S C5S . 1.275(7) ?
N1S C1S . 1.295(9) ?
C1S C2S . 1.353(10) ?
C1S H1SB . .9300 ?
C2S C3S . 1.391(8) ?
C2S H2SA . .9300 ?
C3S C4S . 1.335(7) ?
C3S H3SA . .9300 ?
C4S C5S . 1.317(7) ?
C4S H4SA . .9300 ?
C5S H5SA . .9300 ?
N2S C6S . 1.296(6) ?
N2S C10S . 1.339(7) ?
C6S C7S . 1.359(6) ?
C6S H6SA . .9300 ?
C7S C8S . 1.367(6) ?
C7S H7SA . .9300 ?
C8S C9S . 1.370(6) ?
C8S H8SA . .9300 ?
C9S C10S . 1.385(6) ?
C9S H9SA . .9300 ?
C10S H10D . .9300 ?
N3S C15S . 1.324(6) ?
N3S C11S . 1.336(6) ?
C11S C12S . 1.402(6) ?
C11S H11A . .9300 ?
C12S C13S . 1.361(6) ?
C12S H12D . .9300 ?
C13S C14S . 1.382(5) ?
C13S H13D . .9300 ?
C14S C15S . 1.360(5) ?
C14S H14D . .9300 ?
C15S H15A . .9300 ?
